data_4300254
loop_
_publ_author_name
'Fan, Jian'
'Slebodnick, Carla'
'Troya, Diego'
'Angel, Ross'
'Hanson, Brian E.'

_publ_section_title
;
 Five New Zinc Phosphite Structures: Tertiary Building Blocks
 in the Construction of Hybrid Materials
;
_journal_coden_ASTM INOCAJ
_journal_issue 8
_journal_name_full 'Inorganic Chemistry'
_journal_page_first 2719
_journal_page_last 2727
_journal_paper_doi 10.1021/ic048204u
_journal_volume 44
_journal_year 2005
_chemical_formula_moiety 'C40 H44 N8 O12 P4 Zn4'
_chemical_formula_sum 'C40 H44 N8 O12 P4 Zn4'
_chemical_formula_weight 1214.19
_space_group_IT_number 2
_space_group_name_Hall '-P 1'
_space_group_name_H-M_alt 'P -1'
_symmetry_cell_setting triclinic
_symmetry_space_group_name_Hall '-P 1'
_symmetry_space_group_name_H-M 'P -1'
_cell_angle_alpha 100.260(5)
_cell_angle_beta 100.104(5)
_cell_angle_gamma 90.091(3)
_cell_formula_units_Z 2
_cell_length_a 9.6190(6)
_cell_length_b 9.6847(6)
_cell_length_c 26.2565(16)
_cell_measurement_temperature 100(2)
_cell_volume 2368.2(3)
_diffrn_ambient_temperature 100(2)
_exptl_crystal_density_diffrn 1.703
_cod_duplicate_entry 4300773
_cod_depositor_comments
;
The following automatic conversions were performed:
'_symmetry_cell_setting' value 'Triclinic' changed to 'triclinic'
according to '/home/saulius/struct/CIF-dictionaries/cif_core.dic'
dictionary named 'cif_core.dic' version 2.4.1 from 2010-06-29.

Automatic conversion script
Id: cif_fix_enum 1527 2010-12-29 10:47:43Z saulius 
;
_cod_database_code 4300254

loop_
_symmetry_equiv_pos_as_xyz
'x, y, z'
'-x, -y, -z'

loop_
_atom_site_label
_atom_site_type_symbol
_atom_site_fract_x
_atom_site_fract_y
_atom_site_fract_z
_atom_site_U_iso_or_equiv
_atom_site_adp_type
_atom_site_occupancy
_atom_site_symmetry_multiplicity
_atom_site_calc_flag
_atom_site_refinement_flags
_atom_site_disorder_assembly
_atom_site_disorder_group
Zn1 Zn 0.88794(5) 0.17981(5) 0.010240(19) 0.01422(11) Uani 1 1 d . . .
Zn2 Zn 1.39348(5) 0.32747(5) 0.010243(19) 0.01449(11) Uani 1 1 d . . .
P1 P 0.70065(11) 0.43536(11) 0.05739(4) 0.0141(2) Uani 1 1 d . . .
P2 P 1.20219(11) 0.11349(11) 0.05447(4) 0.0148(2) Uani 1 1 d . . .
O4 O 1.0468(3) 0.1255(3) 0.05801(12) 0.0184(6) Uani 1 1 d . . .
O3 O 0.8016(4) 0.3172(4) 0.05655(13) 0.0260(7) Uani 1 1 d . . .
O5 O 1.2673(4) 0.2489(4) 0.04715(15) 0.0304(8) Uani 1 1 d . . .
N1 N 0.9348(4) 0.2549(4) -0.05122(15) 0.0172(7) Uani 1 1 d . . .
N4 N 1.4542(4) 0.0138(4) -0.11180(14) 0.0162(7) Uani 1 1 d . . .
N3 N 1.4421(4) 0.1994(4) -0.05180(15) 0.0186(7) Uani 1 1 d . . .
C18 C 1.4168(4) 0.0613(4) -0.06493(16) 0.0156(8) Uani 1 1 d . . .
H18A H 1.3783 0.0049 -0.0443 0.019 Uiso 1 1 calc R . .
C1 C 0.7764(5) 0.4883(4) -0.17605(17) 0.0161(8) Uani 1 1 d . . .
C12 C 1.2939(5) -0.1199(4) -0.23165(18) 0.0183(8) Uani 1 1 d . . .
H12A H 1.3807 -0.1040 -0.2425 0.022 Uiso 1 1 calc R . .
N2 N 0.9397(4) 0.3909(4) -0.10927(14) 0.0161(7) Uani 1 1 d . . .
C8 C 0.9065(4) 0.3820(4) -0.06232(17) 0.0165(8) Uani 1 1 d . . .
H8A H 0.8685 0.4554 -0.0403 0.020 Uiso 1 1 calc R . .
C6 C 0.6486(5) 0.5210(4) -0.15883(17) 0.0183(8) Uani 1 1 d . . .
H6A H 0.6489 0.5569 -0.1227 0.022 Uiso 1 1 calc R . .
C17 C 1.4302(4) -0.1324(4) -0.14112(17) 0.0168(8) Uani 1 1 d . . .
H17A H 1.4245 -0.1972 -0.1163 0.020 Uiso 1 1 calc R . .
H17B H 1.5101 -0.1597 -0.1595 0.020 Uiso 1 1 calc R . .
C13 C 1.1670(5) -0.1197(5) -0.26625(18) 0.0211(9) Uani 1 1 d . . .
H13A H 1.1673 -0.1043 -0.3010 0.025 Uiso 1 1 calc R . .
C14 C 1.0395(5) -0.1417(5) -0.25042(19) 0.0218(9) Uani 1 1 d . . .
H14A H 0.9528 -0.1389 -0.2739 0.026 Uiso 1 1 calc R . .
C11 C 1.2934(4) -0.1435(4) -0.18092(17) 0.0168(8) Uani 1 1 d . . .
C2 C 0.7734(5) 0.4341(4) -0.22860(18) 0.0187(8) Uani 1 1 d . . .
H2A H 0.8592 0.4110 -0.2408 0.022 Uiso 1 1 calc R . .
C20 C 1.5049(5) 0.1260(5) -0.12922(18) 0.0198(8) Uani 1 1 d . . .
H20A H 1.5380 0.1239 -0.1614 0.024 Uiso 1 1 calc R . .
C19 C 1.4986(5) 0.2401(5) -0.09179(19) 0.0215(9) Uani 1 1 d . . .
H19A H 1.5282 0.3330 -0.0929 0.026 Uiso 1 1 calc R . .
C16 C 1.1666(5) -0.1681(5) -0.16505(18) 0.0210(9) Uani 1 1 d . . .
H16A H 1.1666 -0.1848 -0.1305 0.025 Uiso 1 1 calc R . .
C4 C 0.5206(5) 0.4464(5) -0.24675(19) 0.0235(9) Uani 1 1 d . . .
H4A H 0.4338 0.4318 -0.2709 0.028 Uiso 1 1 calc R . .
C7 C 0.9133(5) 0.5108(4) -0.13655(18) 0.0184(8) Uani 1 1 d . . .
H7A H 0.9926 0.5236 -0.1549 0.022 Uiso 1 1 calc R . .
H7B H 0.9084 0.5973 -0.1104 0.022 Uiso 1 1 calc R . .
C15 C 1.0397(5) -0.1681(5) -0.19982(19) 0.0234(9) Uani 1 1 d . . .
H15A H 0.9531 -0.1861 -0.1892 0.028 Uiso 1 1 calc R . .
C3 C 0.6459(5) 0.4131(5) -0.26379(18) 0.0217(9) Uani 1 1 d . . .
H3A H 0.6452 0.3756 -0.2998 0.026 Uiso 1 1 calc R . .
C5 C 0.5215(5) 0.5013(5) -0.19410(19) 0.0239(9) Uani 1 1 d . . .
H5A H 0.4354 0.5254 -0.1822 0.029 Uiso 1 1 calc R . .
C9 C 0.9878(5) 0.1802(5) -0.09281(19) 0.0222(9) Uani 1 1 d . . .
H9A H 1.0173 0.0860 -0.0958 0.027 Uiso 1 1 calc R . .
C10 C 0.9908(5) 0.2637(5) -0.12881(19) 0.0232(10) Uani 1 1 d . . .
H10A H 1.0222 0.2390 -0.1615 0.028 Uiso 1 1 calc R . .
Zn4 Zn 0.17004(5) 0.88177(5) 0.490549(19) 0.01370(11) Uani 1 1 d . . .
Zn3 Zn 0.68585(5) 0.61838(5) 0.513131(19) 0.01349(11) Uani 1 1 d . . .
P3 P 0.05934(11) 1.14734(11) 0.44331(4) 0.0135(2) Uani 1 1 d . . .
P4 P 0.38230(11) 0.64762(11) 0.44460(4) 0.0135(2) Uani 1 1 d . . .
O9 O 0.0701(3) 0.9898(3) 0.44053(12) 0.0175(6) Uani 1 1 d . . .
O11 O 0.4976(3) 0.6856(3) 0.49223(13) 0.0208(6) Uani 1 1 d . . .
O10 O 0.2638(3) 0.7493(4) 0.44513(13) 0.0234(7) Uani 1 1 d . . .
N5 N 0.7550(4) 0.5152(4) 0.45064(15) 0.0172(7) Uani 1 1 d . . .
N8 N 0.5012(4) 1.0552(4) 0.60769(14) 0.0144(7) Uani 1 1 d . . .
C31 C 0.6624(4) 0.9624(4) 0.67512(16) 0.0145(7) Uani 1 1 d . . .
N7 N 0.3044(4) 0.9917(4) 0.55033(15) 0.0182(7) Uani 1 1 d . . .
N6 N 0.8798(4) 0.4563(4) 0.38792(15) 0.0165(7) Uani 1 1 d . . .
C27 C 0.9935(4) 0.4598(5) 0.35713(17) 0.0167(8) Uani 1 1 d . . .
H27A H 1.0021 0.3654 0.3363 0.020 Uiso 1 1 calc R . .
H27B H 1.0846 0.4865 0.3812 0.020 Uiso 1 1 calc R . .
C38 C 0.4434(4) 0.9752(4) 0.56098(16) 0.0153(8) Uani 1 1 d . . .
H38A H 0.4950 0.9154 0.5388 0.018 Uiso 1 1 calc R . .
C28 C 0.8782(4) 0.5317(4) 0.43524(16) 0.0154(8) Uani 1 1 d . . .
H28A H 0.9550 0.5900 0.4556 0.019 Uiso 1 1 calc R . .
C36 C 0.6865(5) 1.0199(5) 0.72858(17) 0.0190(8) Uani 1 1 d . . .
H36A H 0.6974 1.1187 0.7399 0.023 Uiso 1 1 calc R . .
C37 C 0.6488(4) 1.0544(4) 0.63371(17) 0.0168(8) Uani 1 1 d . . .
H37A H 0.6824 1.1513 0.6503 0.020 Uiso 1 1 calc R . .
H37B H 0.7082 1.0186 0.6074 0.020 Uiso 1 1 calc R . .
C21 C 0.9607(4) 0.5652(5) 0.32063(17) 0.0169(8) Uani 1 1 d . . .
C40 C 0.2725(5) 1.0860(5) 0.59192(18) 0.0192(8) Uani 1 1 d . . .
H40A H 0.1809 1.1190 0.5952 0.023 Uiso 1 1 calc R . .
C22 C 1.0086(5) 0.7044(5) 0.33786(17) 0.0191(8) Uani 1 1 d . . .
H22A H 1.0667 0.7315 0.3714 0.023 Uiso 1 1 calc R . .
C33 C 0.6556(5) 0.7306(5) 0.69594(19) 0.0239(9) Uani 1 1 d . . .
H33A H 0.6455 0.6317 0.6847 0.029 Uiso 1 1 calc R . .
C32 C 0.6486(5) 0.8176(5) 0.65928(18) 0.0204(9) Uani 1 1 d . . .
H32A H 0.6341 0.7781 0.6229 0.024 Uiso 1 1 calc R . .
C23 C 0.9715(5) 0.8036(5) 0.30601(19) 0.0226(9) Uani 1 1 d . . .
H23A H 1.0042 0.8984 0.3179 0.027 Uiso 1 1 calc R . .
C26 C 0.8774(5) 0.5261(5) 0.27089(18) 0.0209(9) Uani 1 1 d . . .
H26A H 0.8452 0.4312 0.2588 0.025 Uiso 1 1 calc R . .
C35 C 0.6944(5) 0.9318(5) 0.76525(18) 0.0194(8) Uani 1 1 d . . .
H35A H 0.7115 0.9708 0.8017 0.023 Uiso 1 1 calc R . .
C29 C 0.6753(5) 0.4216(5) 0.40983(19) 0.0215(9) Uani 1 1 d . . .
H29A H 0.5822 0.3879 0.4094 0.026 Uiso 1 1 calc R . .
C39 C 0.3931(5) 1.1253(5) 0.62797(18) 0.0191(8) Uani 1 1 d . . .
H39A H 0.4008 1.1885 0.6605 0.023 Uiso 1 1 calc R . .
C34 C 0.6775(5) 0.7876(5) 0.74924(19) 0.0217(9) Uani 1 1 d . . .
H34A H 0.6809 0.7281 0.7745 0.026 Uiso 1 1 calc R . .
C25 C 0.8415(5) 0.6252(5) 0.23906(17) 0.0196(8) Uani 1 1 d . . .
H25A H 0.7859 0.5976 0.2050 0.024 Uiso 1 1 calc R . .
C24 C 0.8865(5) 0.7646(5) 0.25678(19) 0.0227(9) Uani 1 1 d . . .
H24A H 0.8595 0.8329 0.2354 0.027 Uiso 1 1 calc R . .
C30 C 0.7501(5) 0.3857(5) 0.37077(18) 0.0209(9) Uani 1 1 d . . .
H30A H 0.7198 0.3244 0.3381 0.025 Uiso 1 1 calc R . .
O1 O 0.5555(3) 0.3931(4) 0.06489(13) 0.0237(7) Uani 1 1 d . . .
O2 O 0.6977(4) 0.5088(4) 0.01094(14) 0.0266(7) Uani 1 1 d . . .
O6 O 1.2341(3) -0.0121(3) 0.01541(13) 0.0210(6) Uani 1 1 d . . .
O7 O -0.0289(3) 1.2156(3) 0.48268(13) 0.0189(6) Uani 1 1 d . . .
O8 O 0.2026(4) 1.2189(4) 0.44952(14) 0.0270(8) Uani 1 1 d . . .
O12 O 0.3301(3) 0.4955(3) 0.43463(13) 0.0207(6) Uani 1 1 d . . .
H4 H 0.4354 0.6698 0.4107 0.025 Uiso 1 1 d R . .
H1 H 0.7423 0.5346 0.0959 0.025 Uiso 1 1 d R . .
H2 H 1.2575 0.0886 0.0892 0.025 Uiso 1 1 d R . .
H3 H -0.0309 1.1672 0.3937 0.025 Uiso 1 1 d R . .

loop_
_atom_site_aniso_label
_atom_site_aniso_U_11
_atom_site_aniso_U_22
_atom_site_aniso_U_33
_atom_site_aniso_U_23
_atom_site_aniso_U_13
_atom_site_aniso_U_12
Zn1 0.0135(2) 0.0127(2) 0.0184(2) 0.00486(17) 0.00593(18) 0.00295(17)
Zn2 0.0146(2) 0.0116(2) 0.0180(2) 0.00150(17) 0.00615(18) 0.00158(17)
P1 0.0123(5) 0.0129(5) 0.0163(5) 0.0012(4) 0.0022(4) 0.0040(4)
P2 0.0121(5) 0.0153(5) 0.0173(5) 0.0033(4) 0.0027(4) -0.0011(4)
O4 0.0153(14) 0.0193(15) 0.0234(15) 0.0083(12) 0.0066(12) 0.0058(12)
O3 0.0318(19) 0.0275(17) 0.0220(16) 0.0073(13) 0.0101(14) 0.0201(15)
O5 0.038(2) 0.0218(17) 0.0316(19) -0.0054(14) 0.0188(16) -0.0150(15)
N1 0.0147(17) 0.0191(17) 0.0203(17) 0.0089(14) 0.0049(14) 0.0043(14)
N4 0.0174(17) 0.0126(16) 0.0184(17) 0.0006(13) 0.0049(14) 0.0029(13)
N3 0.0172(17) 0.0145(16) 0.0234(19) -0.0018(14) 0.0065(14) 0.0024(14)
C18 0.0147(19) 0.0150(18) 0.0176(19) 0.0026(15) 0.0049(15) -0.0016(15)
C1 0.0178(19) 0.0093(17) 0.024(2) 0.0066(15) 0.0066(16) 0.0019(14)
C12 0.0169(19) 0.0135(18) 0.024(2) 0.0018(16) 0.0047(16) 0.0042(15)
N2 0.0184(17) 0.0112(15) 0.0202(17) 0.0034(13) 0.0072(14) 0.0031(13)
C8 0.0132(18) 0.0178(19) 0.0190(19) 0.0025(16) 0.0048(15) 0.0010(15)
C6 0.018(2) 0.0175(19) 0.020(2) 0.0015(16) 0.0054(16) -0.0021(16)
C17 0.0160(19) 0.0151(18) 0.0168(19) 0.0003(15) -0.0012(15) 0.0018(15)
C13 0.023(2) 0.019(2) 0.020(2) 0.0013(16) 0.0034(17) 0.0035(17)
C14 0.018(2) 0.020(2) 0.027(2) 0.0049(18) 0.0007(17) 0.0070(17)
C11 0.0157(19) 0.0122(18) 0.021(2) 0.0006(15) 0.0029(16) 0.0018(15)
C2 0.021(2) 0.0143(19) 0.022(2) 0.0044(16) 0.0074(17) 0.0061(16)
C20 0.023(2) 0.019(2) 0.019(2) 0.0035(16) 0.0098(17) 0.0036(17)
C19 0.025(2) 0.016(2) 0.026(2) 0.0033(17) 0.0096(18) -0.0008(17)
C16 0.022(2) 0.021(2) 0.020(2) 0.0048(17) 0.0008(17) 0.0033(17)
C4 0.021(2) 0.018(2) 0.027(2) -0.0001(18) -0.0035(18) -0.0031(17)
C7 0.023(2) 0.0135(18) 0.022(2) 0.0084(16) 0.0055(17) 0.0008(16)
C15 0.019(2) 0.026(2) 0.026(2) 0.0057(18) 0.0050(18) 0.0021(18)
C3 0.029(2) 0.018(2) 0.017(2) 0.0005(16) 0.0020(17) 0.0050(18)
C5 0.016(2) 0.026(2) 0.028(2) 0.0004(19) 0.0054(18) -0.0006(17)
C9 0.028(2) 0.0136(19) 0.030(2) 0.0070(17) 0.0155(19) 0.0064(17)
C10 0.034(3) 0.019(2) 0.024(2) 0.0100(17) 0.0162(19) 0.0099(19)
Zn4 0.0104(2) 0.0115(2) 0.0184(2) 0.00124(17) 0.00181(17) 0.00083(17)
Zn3 0.0114(2) 0.0116(2) 0.0175(2) 0.00111(17) 0.00419(17) 0.00101(17)
P3 0.0132(5) 0.0101(4) 0.0171(5) 0.0027(4) 0.0022(4) -0.0005(4)
P4 0.0124(5) 0.0126(5) 0.0167(5) 0.0037(4) 0.0045(4) 0.0045(4)
O9 0.0157(14) 0.0117(13) 0.0235(15) 0.0005(11) 0.0019(12) 0.0035(11)
O11 0.0138(14) 0.0194(15) 0.0265(16) 0.0010(12) -0.0005(12) 0.0068(12)
O10 0.0211(16) 0.0252(16) 0.0221(16) 0.0000(13) 0.0033(13) 0.0131(13)
N5 0.0154(17) 0.0139(16) 0.0236(18) 0.0006(14) 0.0101(14) 0.0008(13)
N8 0.0130(16) 0.0130(15) 0.0173(16) 0.0014(13) 0.0043(13) 0.0003(13)
C31 0.0107(17) 0.0156(18) 0.0184(19) 0.0056(15) 0.0029(14) 0.0029(14)
N7 0.0151(17) 0.0152(16) 0.0223(18) 0.0004(14) 0.0011(14) -0.0019(13)
N6 0.0146(16) 0.0139(16) 0.0211(17) 0.0025(13) 0.0045(14) 0.0025(13)
C27 0.0140(18) 0.0189(19) 0.0183(19) 0.0022(16) 0.0068(15) 0.0009(15)
C38 0.0143(18) 0.0158(18) 0.0159(18) 0.0012(15) 0.0043(15) -0.0009(15)
C28 0.0135(18) 0.0138(18) 0.0179(19) 0.0003(15) 0.0025(15) -0.0013(15)
C36 0.018(2) 0.019(2) 0.020(2) 0.0009(16) 0.0036(16) 0.0047(16)
C37 0.0158(19) 0.0150(18) 0.0191(19) 0.0051(15) -0.0003(15) -0.0026(15)
C21 0.0128(18) 0.020(2) 0.0191(19) 0.0025(16) 0.0072(15) 0.0029(15)
C40 0.0129(19) 0.021(2) 0.022(2) -0.0027(16) 0.0029(16) 0.0019(16)
C22 0.019(2) 0.021(2) 0.0167(19) -0.0003(16) 0.0030(16) -0.0023(16)
C33 0.027(2) 0.018(2) 0.027(2) 0.0063(18) 0.0029(19) -0.0016(18)
C32 0.023(2) 0.017(2) 0.021(2) 0.0035(16) 0.0034(17) -0.0044(17)
C23 0.024(2) 0.019(2) 0.024(2) 0.0009(17) 0.0061(18) 0.0000(17)
C26 0.018(2) 0.022(2) 0.021(2) 0.0015(17) 0.0026(17) -0.0031(17)
C35 0.021(2) 0.019(2) 0.019(2) 0.0039(16) 0.0051(16) 0.0078(17)
C29 0.018(2) 0.017(2) 0.028(2) -0.0024(17) 0.0064(17) -0.0030(16)
C39 0.0144(19) 0.019(2) 0.021(2) -0.0062(16) 0.0035(16) 0.0022(16)
C34 0.018(2) 0.022(2) 0.027(2) 0.0125(18) 0.0035(17) 0.0049(17)
C25 0.016(2) 0.027(2) 0.0154(19) 0.0046(17) 0.0029(15) 0.0031(17)
C24 0.023(2) 0.022(2) 0.025(2) 0.0049(18) 0.0078(18) 0.0048(18)
C30 0.015(2) 0.023(2) 0.023(2) -0.0036(17) 0.0035(16) -0.0062(17)
O1 0.0144(15) 0.0330(18) 0.0220(16) -0.0008(14) 0.0050(12) -0.0036(13)
O2 0.0314(19) 0.0233(17) 0.0309(18) 0.0115(14) 0.0143(15) 0.0129(14)
O6 0.0180(15) 0.0160(15) 0.0306(17) 0.0032(13) 0.0097(13) -0.0006(12)
O7 0.0165(15) 0.0143(14) 0.0260(16) 0.0007(12) 0.0074(12) -0.0014(11)
O8 0.0221(17) 0.0251(17) 0.0323(18) -0.0082(14) 0.0141(14) -0.0135(14)
O12 0.0248(17) 0.0132(14) 0.0254(16) 0.0039(12) 0.0077(13) -0.0023(12)

loop_
_geom_bond_atom_site_label_1
_geom_bond_atom_site_label_2
_geom_bond_distance
_geom_bond_site_symmetry_2
_geom_bond_publ_flag
Zn1 O3 1.929(3) . ?
Zn1 O4 1.936(3) . ?
Zn1 O6 1.949(3) 2_755 ?
Zn1 N1 2.002(4) . ?
Zn2 O5 1.914(3) . ?
Zn2 O2 1.934(3) 2_765 ?
Zn2 O1 1.944(3) 1_655 ?
Zn2 N3 1.990(4) . ?
P1 O3 1.502(3) . ?
P1 O1 1.509(3) . ?
P1 O2 1.514(3) . ?
P1 H1 1.2711 . ?
P2 O5 1.510(3) . ?
P2 O6 1.514(3) . ?
P2 O4 1.517(3) . ?
P2 H2 1.0391 . ?
N1 C8 1.332(5) . ?
N1 C9 1.375(6) . ?
N4 C18 1.345(5) . ?
N4 C20 1.372(6) . ?
N4 C17 1.483(5) . ?
N3 C18 1.331(5) . ?
N3 C19 1.378(6) . ?
C18 H18A 0.9500 . ?
C1 C2 1.381(6) . ?
C1 C6 1.400(6) . ?
C1 C7 1.515(6) . ?
C12 C13 1.388(6) . ?
C12 C11 1.392(6) . ?
C12 H12A 0.9500 . ?
N2 C8 1.344(5) . ?
N2 C10 1.374(5) . ?
N2 C7 1.470(5) . ?
C8 H8A 0.9500 . ?
C6 C5 1.388(6) . ?
C6 H6A 0.9500 . ?
C17 C11 1.520(6) . ?
C17 H17A 0.9900 . ?
C17 H17B 0.9900 . ?
C13 C14 1.390(7) . ?
C13 H13A 0.9500 . ?
C14 C15 1.397(7) . ?
C14 H14A 0.9500 . ?
C11 C16 1.390(6) . ?
C2 C3 1.391(7) . ?
C2 H2A 0.9500 . ?
C20 C19 1.351(6) . ?
C20 H20A 0.9500 . ?
C19 H19A 0.9500 . ?
C16 C15 1.389(6) . ?
C16 H16A 0.9500 . ?
C4 C3 1.377(7) . ?
C4 C5 1.388(7) . ?
C4 H4A 0.9500 . ?
C7 H7A 0.9900 . ?
C7 H7B 0.9900 . ?
C15 H15A 0.9500 . ?
C3 H3A 0.9500 . ?
C5 H5A 0.9500 . ?
C9 C10 1.353(6) . ?
C9 H9A 0.9500 . ?
C10 H10A 0.9500 . ?
Zn4 O10 1.928(3) . ?
Zn4 O9 1.947(3) . ?
Zn4 O7 1.948(3) 2_576 ?
Zn4 N7 1.989(4) . ?
Zn3 O8 1.916(3) 2_676 ?
Zn3 O12 1.932(3) 2_666 ?
Zn3 O11 1.946(3) . ?
Zn3 N5 1.984(4) . ?
P3 O8 1.511(3) . ?
P3 O7 1.514(3) . ?
P3 O9 1.519(3) . ?
P3 H3 1.4772 . ?
P4 O10 1.508(3) . ?
P4 O11 1.509(3) . ?
P4 O12 1.519(3) . ?
P4 H4 1.1524 . ?
N5 C28 1.336(5) . ?
N5 C29 1.386(6) . ?
N8 C38 1.354(5) . ?
N8 C39 1.376(5) . ?
N8 C37 1.464(5) . ?
C31 C32 1.389(6) . ?
C31 C36 1.393(6) . ?
C31 C37 1.513(6) . ?
N7 C38 1.333(5) . ?
N7 C40 1.373(6) . ?
N6 C28 1.327(5) . ?
N6 C30 1.385(5) . ?
N6 C27 1.473(5) . ?
C27 C21 1.517(6) . ?
C27 H27A 0.9900 . ?
C27 H27B 0.9900 . ?
C38 H38A 0.9500 . ?
C28 H28A 0.9500 . ?
C36 C35 1.389(6) . ?
C36 H36A 0.9500 . ?
C37 H37A 0.9900 . ?
C37 H37B 0.9900 . ?
C21 C22 1.393(6) . ?
C21 C26 1.395(6) . ?
C40 C39 1.369(6) . ?
C40 H40A 0.9500 . ?
C22 C23 1.390(6) . ?
C22 H22A 0.9500 . ?
C33 C32 1.381(6) . ?
C33 C34 1.389(7) . ?
C33 H33A 0.9500 . ?
C32 H32A 0.9500 . ?
C23 C24 1.391(7) . ?
C23 H23A 0.9500 . ?
C26 C25 1.387(6) . ?
C26 H26A 0.9500 . ?
C35 C34 1.385(6) . ?
C35 H35A 0.9500 . ?
C29 C30 1.350(6) . ?
C29 H29A 0.9500 . ?
C39 H39A 0.9500 . ?
C34 H34A 0.9500 . ?
C25 C24 1.390(7) . ?
C25 H25A 0.9500 . ?
C24 H24A 0.9500 . ?
C30 H30A 0.9500 . ?
O1 Zn2 1.944(3) 1_455 ?
O2 Zn2 1.934(3) 2_765 ?
O6 Zn1 1.949(3) 2_755 ?
O7 Zn4 1.948(3) 2_576 ?
O8 Zn3 1.916(3) 2_676 ?
O12 Zn3 1.932(3) 2_666 ?
